data_2008054
loop_
_publ_author_name
'Ling He'
'Qing-Fang Shi'
'Shao-Hua Gou'
'Ming Qian'
'Chun-Ying Duan'

_publ_section_title
;[<i>N</i>-Salicyl-<i>N</i>,<i>N</i>-bis(salicylidenenitriloethyl)amino]iron(III)
 acetonitrile solvate
;
_journal_issue 1
_journal_name_full 'Acta Crystallographica Section C'
_journal_page_first 46
_journal_page_last 47
_journal_paper_doi 10.1107/S0108270198010580
_journal_volume 55
_journal_year 1999
_chemical_formula_iupac '[Fe(C25 H24 N3 O3 )].CH3 CN'
_chemical_formula_moiety 'C25 H24 Fe N3 O3, C2 H3 N'
_chemical_formula_sum 'C27 H27 Fe N4 O3'
_chemical_formula_weight 511.38
_chemical_name_systematic
;
 ?
;
_space_group_IT_number 2
_symmetry_cell_setting triclinic
_symmetry_space_group_name_Hall '-P 1'
_symmetry_space_group_name_H-M 'P -1'
_audit_creation_method SHELXL
_cell_angle_alpha 63.859(13)
_cell_angle_beta 77.63(2)
_cell_angle_gamma 65.257(15)
_cell_formula_units_Z 2
_cell_length_a 9.969(4)
_cell_length_b 11.671(3)
_cell_length_c 12.706(2)
_cell_measurement_reflns_used 35
_cell_measurement_temperature 296(2)
_cell_measurement_theta_max 8.36
_cell_measurement_theta_min 4.99
_cell_volume 1204.5(6)
_computing_cell_refinement XSCANS
_computing_data_collection 'XSCANS (Siemens, 1994)'
_computing_data_reduction 'SHELXTL (Siemens, 1995)'
_computing_molecular_graphics SHELXTL
_computing_publication_material SHELXTL
_computing_structure_refinement SHELXTL
_computing_structure_solution SHELXTL
_diffrn_ambient_temperature 296(2)
_diffrn_measurement_device 'Siemens P4'
_diffrn_measurement_method '2\q/\w scans'
_diffrn_radiation_monochromator graphite
_diffrn_radiation_source 'sealed tube'
_diffrn_radiation_type MoK\a
_diffrn_radiation_wavelength 0.71073
_diffrn_reflns_av_R_equivalents 0.0674
_diffrn_reflns_av_sigmaI/netI 0.0491
_diffrn_reflns_limit_h_max 11
_diffrn_reflns_limit_h_min 0
_diffrn_reflns_limit_k_max 12
_diffrn_reflns_limit_k_min -11
_diffrn_reflns_limit_l_max 15
_diffrn_reflns_limit_l_min -14
_diffrn_reflns_number 4362
_diffrn_reflns_theta_max 25.00
_diffrn_reflns_theta_min 1.79
_diffrn_standards_decay_% 14.66
_diffrn_standards_interval_count 97
_diffrn_standards_number 3
_exptl_absorpt_coefficient_mu 0.663
_exptl_absorpt_correction_T_max 0.793
_exptl_absorpt_correction_T_min 0.657
_exptl_absorpt_correction_type '\y scan '
_exptl_absorpt_process_details '(North et al., 1968)'
_exptl_crystal_colour brown
_exptl_crystal_density_diffrn 1.410
_exptl_crystal_density_method none
_exptl_crystal_description 'square prism'
_exptl_crystal_F_000 534
_exptl_crystal_size_max 0.50
_exptl_crystal_size_mid 0.45
_exptl_crystal_size_min 0.35
_refine_diff_density_max 0.63
_refine_diff_density_min -0.40
_refine_ls_extinction_method none
_refine_ls_goodness_of_fit_all 1.045
_refine_ls_goodness_of_fit_obs 1.069
_refine_ls_hydrogen_treatment constr
_refine_ls_matrix_type full
_refine_ls_number_parameters 316
_refine_ls_number_reflns 4101
_refine_ls_number_restraints 0
_refine_ls_restrained_S_all 1.047
_refine_ls_restrained_S_obs 1.069
_refine_ls_R_factor_all 0.0578
_refine_ls_R_factor_obs 0.0447
_refine_ls_shift/esd_max -0.001
_refine_ls_shift/esd_mean 0.000
_refine_ls_structure_factor_coef Fsqd
_refine_ls_weighting_details 'w = 1/[\s^2^(Fo^2^)+(0.0613P)^2^+0.5425P] where P=(Fo^2^+2Fc^2^)/3'
_refine_ls_weighting_scheme calc
_refine_ls_wR_factor_all 0.1207
_refine_ls_wR_factor_obs 0.1116
_reflns_number_observed 3405
_reflns_number_total 4102
_reflns_observed_criterion >2sigma(I)
_cod_data_source_file bm1273.cif
_cod_data_source_block sqf1
_cod_depositor_comments
;
The following automatic conversions were performed:
'_symmetry_cell_setting' value 'Triclinic' changed to 'triclinic'
according to '/home/saulius/struct/CIF-dictionaries/cif_core.dic'
dictionary named 'cif_core.dic' version 2.4.1 from
2010-06-29.

'_geom_bond_publ_flag' value 'Yes' changed to 'yes' according
to '/home/saulius/struct/CIF-dictionaries/cif_core.dic' dictionary named
'cif_core.dic' version 2.4.1 from 2010-06-29 (6 times).

Automatic conversion script
Id: cif_fix_enum 1527 2010-12-29 10:47:43Z saulius 

The following automatic conversions were performed:

'_refine_ls_weighting_scheme' value 'calc w =
1/[\s^2^(Fo^2^)+(0.0613P)^2^+0.5425P] where P=(Fo^2^+2Fc^2^)/3' was
changed to 'calc'. New tag '_refine_ls_weighting_details' was
created. The value of the new tag was set to 'w =
1/[\s^2^(Fo^2^)+(0.0613P)^2^+0.5425P] where P=(Fo^2^+2Fc^2^)/3'.

Automatic conversion script
Id: cif_fix_values 3143 2015-03-26 13:38:13Z robertas 
;
_cod_original_cell_volume 1204.4(6)
_cod_original_sg_symbol_H-M P-1
_cod_database_code 2008054

loop_
_symmetry_equiv_pos_as_xyz
x,y,z
-x,-y,-z

loop_
_atom_site_aniso_label
_atom_site_aniso_U_11
_atom_site_aniso_U_22
_atom_site_aniso_U_33
_atom_site_aniso_U_12
_atom_site_aniso_U_13
_atom_site_aniso_U_23
Fe1 0.0335(2) 0.0324(2) 0.0305(2) -0.0139(2) 0.0012(2) -0.0124(2)
O1 0.0412(11) 0.0333(11) 0.0329(10) -0.0124(9) 0.0042(9) -0.0130(9)
O2 0.0543(13) 0.0402(12) 0.0417(12) -0.0228(10) -0.0127(10) -0.0094(10)
O3 0.0309(10) 0.0417(12) 0.0415(11) -0.0114(9) 0.0011(8) -0.0216(9)
N1 0.0310(12) 0.0378(13) 0.0368(13) -0.0145(10) 0.0037(10) -0.0149(11)
N2 0.0400(14) 0.0418(15) 0.0362(13) -0.0182(11) 0.0072(11) -0.0190(11)
N3 0.0444(14) 0.0362(13) 0.0345(13) -0.0192(11) 0.0010(11) -0.0124(11)
C1 0.035(2) 0.034(2) 0.0325(15) -0.0099(12) -0.0059(12) -0.0099(12)
C2 0.047(2) 0.041(2) 0.046(2) -0.0163(15) 0.0062(15) -0.0133(15)
C3 0.061(2) 0.043(2) 0.059(2) -0.028(2) 0.002(2) -0.010(2)
C4 0.072(2) 0.038(2) 0.059(2) -0.021(2) -0.007(2) -0.019(2)
C5 0.059(2) 0.044(2) 0.049(2) -0.015(2) 0.003(2) -0.026(2)
C6 0.043(2) 0.036(2) 0.035(2) -0.0132(13) -0.0006(13) -0.0165(13)
C7 0.042(2) 0.048(2) 0.040(2) -0.0150(15) 0.0074(13) -0.0254(15)
C8 0.042(2) 0.052(2) 0.047(2) -0.023(2) 0.0170(14) -0.026(2)
C9 0.033(2) 0.054(2) 0.057(2) -0.0196(15) 0.0093(14) -0.028(2)
C10 0.045(2) 0.038(2) 0.044(2) -0.0248(14) 0.0036(13) -0.0180(14)
C11 0.058(2) 0.041(2) 0.038(2) -0.029(2) 0.0028(14) -0.0101(14)
C12 0.046(2) 0.032(2) 0.0314(15) -0.0119(13) 0.0041(13) -0.0101(12)
C13 0.038(2) 0.038(2) 0.034(2) -0.0069(13) 0.0011(12) -0.0180(13)
C14 0.049(2) 0.044(2) 0.044(2) -0.003(2) -0.0076(15) -0.0155(15)
C15 0.048(2) 0.062(2) 0.050(2) 0.001(2) -0.016(2) -0.029(2)
C16 0.046(2) 0.071(3) 0.067(2) -0.010(2) -0.013(2) -0.043(2)
C17 0.053(2) 0.053(2) 0.050(2) -0.019(2) -0.005(2) -0.027(2)
C18 0.037(2) 0.040(2) 0.038(2) -0.0100(13) -0.0008(13) -0.0211(13)
C19 0.039(2) 0.0306(15) 0.0301(14) -0.0148(12) 0.0022(12) -0.0120(12)
C20 0.041(2) 0.042(2) 0.044(2) -0.0146(14) 0.0062(13) -0.0187(14)
C21 0.060(2) 0.059(2) 0.045(2) -0.018(2) 0.013(2) -0.029(2)
C22 0.074(3) 0.058(2) 0.039(2) -0.019(2) 0.000(2) -0.028(2)
C23 0.055(2) 0.042(2) 0.042(2) -0.015(2) -0.0104(15) -0.0152(14)
C24 0.042(2) 0.0313(15) 0.0295(14) -0.0137(13) -0.0022(12) -0.0099(12)
C25 0.036(2) 0.047(2) 0.038(2) -0.0147(14) -0.0047(13) -0.0160(14)
C26 0.054(2) 0.070(3) 0.052(2) -0.033(2) 0.000(2) -0.019(2)
C27 0.063(3) 0.064(3) 0.092(3) -0.020(2) -0.024(2) -0.007(2)
N4 0.075(2) 0.067(3) 0.090(3) -0.028(2) -0.008(2) -0.016(2)

loop_
_atom_site_label
_atom_site_fract_x
_atom_site_fract_y
_atom_site_fract_z
_atom_site_U_iso_or_equiv
_atom_site_thermal_displace_type
_atom_site_calc_flag
_atom_site_refinement_flags
_atom_site_occupancy
_atom_site_disorder_group
_atom_site_type_symbol
Fe1 0.79630(4) 0.63108(4) 0.69774(3) 0.03194(15) Uani d . 1 . Fe
O1 0.8049(2) 0.4566(2) 0.8288(2) 0.0373(5) Uani d . 1 . O
O2 0.6624(2) 0.6190(2) 0.6176(2) 0.0442(5) Uani d . 1 . O
O3 0.6715(2) 0.7301(2) 0.7896(2) 0.0372(5) Uani d . 1 . O
N1 0.9704(2) 0.6938(2) 0.7233(2) 0.0353(5) Uani d . 1 . N
N2 0.9981(3) 0.5066(3) 0.6422(2) 0.0383(6) Uani d . 1 . N
N3 0.7815(3) 0.8216(2) 0.5438(2) 0.0378(6) Uani d . 1 . N
C1 0.8472(3) 0.3357(3) 0.8246(2) 0.0355(6) Uani d . 1 . C
C2 0.7845(4) 0.2403(3) 0.9057(3) 0.0479(8) Uani d . 1 . C
H2A 0.7106(4) 0.2662(3) 0.9585(3) 0.057 Uiso calc R 1 . H
C3 0.8294(4) 0.1101(4) 0.9091(3) 0.0565(9) Uani d . 1 . C
H3A 0.7847(4) 0.0503(4) 0.9631(3) 0.068 Uiso calc R 1 . H
C4 0.9412(4) 0.0670(4) 0.8325(3) 0.0558(9) Uani d . 1 . C
H4A 0.9709(4) -0.0208(4) 0.8346(3) 0.067 Uiso calc R 1 . H
C5 1.0073(4) 0.1563(3) 0.7537(3) 0.0499(8) Uani d . 1 . C
H5A 1.0844(4) 0.1266(3) 0.7044(3) 0.060 Uiso calc R 1 . H
C6 0.9607(3) 0.2919(3) 0.7458(3) 0.0380(7) Uani d . 1 . C
C7 1.0413(3) 0.3771(3) 0.6690(3) 0.0423(7) Uani d . 1 . C
H7A 1.1313(3) 0.3355(3) 0.6364(3) 0.051 Uiso calc R 1 . H
C8 1.1026(3) 0.5765(3) 0.5866(3) 0.0457(8) Uani d . 1 . C
H8A 1.0650(3) 0.6538(3) 0.5137(3) 0.055 Uiso calc R 1 . H
H8B 1.1972(3) 0.5139(3) 0.5700(3) 0.055 Uiso calc R 1 . H
C9 1.1181(3) 0.6253(4) 0.6753(3) 0.0461(8) Uani d . 1 . C
H9A 1.1773(3) 0.5473(4) 0.7392(3) 0.055 Uiso calc R 1 . H
H9B 1.1688(3) 0.6893(4) 0.6377(3) 0.055 Uiso calc R 1 . H
C10 0.9195(3) 0.8459(3) 0.6640(3) 0.0393(7) Uani d . 1 . C
H10A 0.9988(3) 0.8751(3) 0.6606(3) 0.047 Uiso calc R 1 . H
H10B 0.8368(3) 0.8868(3) 0.7088(3) 0.047 Uiso calc R 1 . H
C11 0.8727(4) 0.8947(3) 0.5408(3) 0.0449(8) Uani d . 1 . C
H11A 0.8165(4) 0.9929(3) 0.5105(3) 0.054 Uiso calc R 1 . H
H11B 0.9593(4) 0.8768(3) 0.4896(3) 0.054 Uiso calc R 1 . H
C12 0.6824(3) 0.8868(3) 0.4660(2) 0.0394(7) Uani d . 1 . C
H12A 0.6720(3) 0.9768(3) 0.4164(2) 0.047 Uiso calc R 1 . H
C13 0.5866(3) 0.8333(3) 0.4489(2) 0.0382(7) Uani d . 1 . C
C14 0.4978(4) 0.9142(4) 0.3499(3) 0.0507(8) Uani d . 1 . C
H14A 0.5007(4) 1.0004(4) 0.3008(3) 0.061 Uiso calc R 1 . H
C15 0.4081(4) 0.8689(4) 0.3245(3) 0.0562(9) Uani d . 1 . C
H15A 0.3520(4) 0.9225(4) 0.2578(3) 0.067 Uiso calc R 1 . H
C16 0.4014(4) 0.7410(4) 0.3998(3) 0.0575(9) Uani d . 1 . C
H16A 0.3398(4) 0.7099(4) 0.3830(3) 0.069 Uiso calc R 1 . H
C17 0.4845(4) 0.6599(4) 0.4987(3) 0.0491(8) Uani d . 1 . C
H17A 0.4762(4) 0.5761(4) 0.5486(3) 0.059 Uiso calc R 1 . H
C18 0.5813(3) 0.7022(3) 0.5250(3) 0.0379(7) Uani d . 1 . C
C19 0.6953(3) 0.7442(3) 0.8816(2) 0.0332(6) Uani d . 1 . C
C20 0.5723(4) 0.7979(3) 0.9474(3) 0.0430(7) Uani d . 1 . C
H20A 0.4778(4) 0.8212(3) 0.9261(3) 0.052 Uiso calc R 1 . H
C21 0.5887(4) 0.8167(4) 1.0424(3) 0.0554(9) Uani d . 1 . C
H21A 0.5059(4) 0.8494(4) 1.0863(3) 0.066 Uiso calc R 1 . H
C22 0.7266(4) 0.7875(4) 1.0730(3) 0.0562(9) Uani d . 1 . C
H22A 0.7377(4) 0.8016(4) 1.1367(3) 0.067 Uiso calc R 1 . H
C23 0.8494(4) 0.7367(3) 1.0081(3) 0.0464(8) Uani d . 1 . C
H23A 0.9428(4) 0.7179(3) 1.0286(3) 0.056 Uiso calc R 1 . H
C24 0.8370(3) 0.7128(3) 0.9127(2) 0.0348(6) Uani d . 1 . C
C25 0.9769(3) 0.6473(3) 0.8527(3) 0.0403(7) Uani d . 1 . C
H25A 1.0561(3) 0.6655(3) 0.8672(3) 0.048 Uiso calc R 1 . H
H25B 1.0024(3) 0.5486(3) 0.8887(3) 0.048 Uiso calc R 1 . H
C26 0.3403(4) 0.7067(5) 0.7930(3) 0.0576(9) Uani d . 1 . C
C27 0.4287(5) 0.5655(4) 0.8506(4) 0.0805(13) Uani d . 1 . C
H27C 0.5200(5) 0.5424(4) 0.8774(4) 0.121 Uiso d R 1 . H
H27B 0.3880(5) 0.5067(4) 0.9114(4) 0.121 Uiso d R 1 . H
H27A 0.4381(5) 0.5011(4) 0.8225(4) 0.121 Uiso d R 1 . H
N4 0.2686(4) 0.8179(4) 0.7472(4) 0.0815(11) Uani d . 1 . N

loop_
_atom_type_symbol
_atom_type_description
_atom_type_scat_dispersion_real
_atom_type_scat_dispersion_imag
_atom_type_scat_source
C C 0.0033 0.0016 'International Tables Vol C Tables 4.2.6.8 and 6.1.1.4'
H H 0.0000 0.0000 'International Tables Vol C Tables 4.2.6.8 and 6.1.1.4'
N N 0.0061 0.0033 'International Tables Vol C Tables 4.2.6.8 and 6.1.1.4'
O O 0.0106 0.0060 'International Tables Vol C Tables 4.2.6.8 and 6.1.1.4'
Fe Fe 0.3463 0.8444 'International Tables Vol C Tables 4.2.6.8 and 6.1.1.4'

loop_
_geom_angle_atom_site_label_1
_geom_angle_atom_site_label_2
_geom_angle_atom_site_label_3
_geom_angle
_geom_angle_publ_flag
N1 Fe1 N2 75.56(9) y
N1 Fe1 N3 75.40(9) y
N1 Fe1 O1 108.06(9) y
N1 Fe1 O2 158.88(9) y
N1 Fe1 O3 84.52(9) y
N2 Fe1 N3 95.47(10) y
N2 Fe1 O1 83.65(9) y
N2 Fe1 O2 98.61(10) y
N2 Fe1 O3 156.28(9) y
N3 Fe1 O1 176.01(9) y
N3 Fe1 O2 85.14(9) y
N3 Fe1 O3 91.77(9) y
O1 Fe1 O2 91.14(9) y
O1 Fe1 O3 90.55(9) y
O2 Fe1 O3 104.50(9) y
C1 O1 Fe1 127.5(2) ?
C18 O2 Fe1 135.3(2) ?
C19 O3 Fe1 132.8(2) ?
C10 N1 C25 111.0(2) ?
C10 N1 C9 111.8(2) ?
C25 N1 C9 109.7(2) ?
C10 N1 Fe1 107.3(2) ?
C25 N1 Fe1 106.1(2) ?
C9 N1 Fe1 110.8(2) ?
C7 N2 C8 119.8(3) ?
C7 N2 Fe1 126.5(2) ?
C8 N2 Fe1 112.7(2) ?
C12 N3 C11 116.4(3) ?
C12 N3 Fe1 125.2(2) ?
C11 N3 Fe1 117.3(2) ?
O1 C1 C2 119.4(3) ?
O1 C1 C6 123.2(3) ?
C2 C1 C6 117.3(3) ?
C3 C2 C1 122.0(3) ?
C2 C3 C4 120.7(3) ?
C5 C4 C3 119.0(3) ?
C4 C5 C6 121.6(3) ?
C5 C6 C1 119.4(3) ?
C5 C6 C7 119.3(3) ?
C1 C6 C7 120.8(3) ?
N2 C7 C6 124.7(3) ?
N2 C8 C9 105.2(2) ?
N1 C9 C8 111.3(3) ?
N1 C10 C11 110.6(2) ?
N3 C11 C10 109.1(2) ?
N3 C12 C13 125.9(3) ?
C14 C13 C18 119.5(3) ?
C14 C13 C12 117.6(3) ?
C18 C13 C12 122.9(3) ?
C15 C14 C13 121.4(3) ?
C14 C15 C16 119.2(3) ?
C17 C16 C15 121.1(3) ?
C16 C17 C18 120.9(3) ?
O2 C18 C17 118.7(3) ?
O2 C18 C13 123.5(3) ?
C17 C18 C13 117.8(3) ?
O3 C19 C24 122.9(2) ?
O3 C19 C20 118.3(3) ?
C24 C19 C20 118.8(3) ?
C21 C20 C19 121.4(3) ?
C22 C21 C20 120.3(3) ?
C21 C22 C23 119.3(3) ?
C22 C23 C24 121.9(3) ?
C23 C24 C19 118.3(3) ?
C23 C24 C25 118.4(3) ?
C19 C24 C25 123.2(3) ?
N1 C25 C24 115.7(2) ?
N4 C26 C27 178.9(4) ?

loop_
_geom_bond_atom_site_label_1
_geom_bond_atom_site_label_2
_geom_bond_site_symmetry_2
_geom_bond_distance
_geom_bond_publ_flag
Fe1 N1 . 2.273(2) yes
Fe1 N2 . 2.122(3) yes
Fe1 N3 . 2.193(2) yes
Fe1 O1 . 1.963(2) yes
Fe1 O2 . 1.924(2) yes
Fe1 O3 . 1.900(2) yes
O1 C1 . 1.315(4) ?
O2 C18 . 1.314(4) ?
O3 C19 . 1.329(3) ?
N1 C10 . 1.486(4) ?
N1 C25 . 1.494(4) ?
N1 C9 . 1.496(4) ?
N2 C7 . 1.284(4) ?
N2 C8 . 1.462(4) ?
N3 C12 . 1.288(4) ?
N3 C11 . 1.471(4) ?
C1 C2 . 1.410(4) ?
C1 C6 . 1.423(4) ?
C2 C3 . 1.375(5) ?
C3 C4 . 1.393(5) ?
C4 C5 . 1.376(5) ?
C5 C6 . 1.412(4) ?
C6 C7 . 1.437(4) ?
C8 C9 . 1.527(4) ?
C10 C11 . 1.515(4) ?
C12 C13 . 1.434(4) ?
C13 C14 . 1.411(4) ?
C13 C18 . 1.422(4) ?
C14 C15 . 1.362(5) ?
C15 C16 . 1.395(5) ?
C16 C17 . 1.379(5) ?
C17 C18 . 1.403(4) ?
C19 C24 . 1.402(4) ?
C19 C20 . 1.406(4) ?
C20 C21 . 1.371(5) ?
C21 C22 . 1.370(5) ?
C22 C23 . 1.387(5) ?
C23 C24 . 1.397(4) ?
C24 C25 . 1.509(4) ?
C26 N4 . 1.127(5) ?
C26 C27 . 1.423(6) ?
